data_7024671
loop_
_publ_author_name
'Chen, Yanhui'
'Peng, Ying'
'Chen, Pingping'
'Zhao, Jinfeng'
'Liu, Litao'
'Li, Yang'
'Chen, Shuoyi'
'Qu, Jingping'

_publ_section_title
;
 Insertion reactions of CS2, COS, and PhNCS at thiolate-bridged diiron
 centers.
;
_journal_issue 12
_journal_name_full 'Dalton transactions (Cambridge, England : 2003)'
_journal_page_first 3020
_journal_page_last 3025
_journal_paper_doi 10.1039/b920144k
_journal_volume 39
_journal_year 2010
_chemical_formula_sum 'C24 H40 Fe2 S4'
_chemical_formula_weight 568.50
_chemical_name_systematic
;
?
;
_space_group_IT_number 15
_symmetry_cell_setting monoclinic
_symmetry_space_group_name_Hall '-C 2yc'
_symmetry_space_group_name_H-M 'C 1 2/c 1'
_atom_sites_solution_hydrogens geom
_atom_sites_solution_primary direct
_atom_sites_solution_secondary difmap
_audit_creation_method SHELXL-97
_cell_angle_alpha 90.00
_cell_angle_beta 92.964(4)
_cell_angle_gamma 90.00
_cell_formula_units_Z 4
_cell_length_a 18.9893(6)
_cell_length_b 12.8536(6)
_cell_length_c 11.2639(5)
_cell_measurement_reflns_used 5368
_cell_measurement_temperature 273(2)
_cell_measurement_theta_max 27.00
_cell_measurement_theta_min 2.60
_cell_volume 2745.6(2)
_computing_cell_refinement 'Bruker SMART'
_computing_data_collection 'Bruker SMART'
_computing_data_reduction 'Bruker SAINT'
_computing_molecular_graphics 'Bruker SHELXTL'
_computing_publication_material 'Bruker SHELXTL'
_computing_structure_refinement 'SHELXL-97 (Sheldrick, 1997)'
_computing_structure_solution 'SHELXS-97 (Sheldrick, 1990)'
_diffrn_ambient_temperature 273(2)
_diffrn_measured_fraction_theta_full 0.998
_diffrn_measured_fraction_theta_max 0.998
_diffrn_measurement_device_type 'CCD area detector'
_diffrn_measurement_method 'phi and omega scans'
_diffrn_radiation_monochromator graphite
_diffrn_radiation_source 'fine-focus sealed tube'
_diffrn_radiation_type MoK\a
_diffrn_radiation_wavelength 0.71073
_diffrn_reflns_av_R_equivalents 0.0236
_diffrn_reflns_av_sigmaI/netI 0.0175
_diffrn_reflns_limit_h_max 21
_diffrn_reflns_limit_h_min -22
_diffrn_reflns_limit_k_max 15
_diffrn_reflns_limit_k_min -13
_diffrn_reflns_limit_l_max 12
_diffrn_reflns_limit_l_min -13
_diffrn_reflns_number 11074
_diffrn_reflns_theta_full 24.98
_diffrn_reflns_theta_max 24.98
_diffrn_reflns_theta_min 2.60
_exptl_absorpt_coefficient_mu 1.371
_exptl_absorpt_correction_T_max 0.7170
_exptl_absorpt_correction_T_min 0.5902
_exptl_absorpt_correction_type none
_exptl_crystal_density_diffrn 1.375
_exptl_crystal_density_meas 0
_exptl_crystal_density_method 'not measured'
_exptl_crystal_F_000 1200
_exptl_crystal_size_max 0.43
_exptl_crystal_size_mid 0.31
_exptl_crystal_size_min 0.26
_refine_diff_density_max 0.231
_refine_diff_density_min -0.244
_refine_diff_density_rms 0.049
_refine_ls_extinction_method none
_refine_ls_goodness_of_fit_ref 1.062
_refine_ls_hydrogen_treatment constr
_refine_ls_matrix_type full
_refine_ls_number_parameters 227
_refine_ls_number_reflns 2420
_refine_ls_number_restraints 40
_refine_ls_restrained_S_all 1.063
_refine_ls_R_factor_all 0.0321
_refine_ls_R_factor_gt 0.0270
_refine_ls_shift/su_max 0.001
_refine_ls_shift/su_mean 0.000
_refine_ls_structure_factor_coef Fsqd
_refine_ls_weighting_details 'calc w=1/[\s^2^(Fo^2^)+(0.0543P)^2^+0.8589P] where P=(Fo^2^+2Fc^2^)/3'
_refine_ls_weighting_scheme calc
_refine_ls_wR_factor_gt 0.0796
_refine_ls_wR_factor_ref 0.0832
_reflns_number_gt 2119
_reflns_number_total 2420
_reflns_threshold_expression >2sigma(I)
_cod_data_source_file b920144k.txt
_cod_data_source_block 3
_cod_depositor_comments
;
The following automatic conversions were performed:

'_symmetry_cell_setting' value 'Monoclinic' changed to 'monoclinic'
according to /home/saulius/struct/CIF-dictionaries/cif_core.dic
dictionary named 'cif_core.dic' version 2.4.2 from 2011-04-26.

Automatic conversion script
Id: cif_fix_values 1891 2012-01-12 08:04:46Z andrius 
;
_cod_original_sg_symbol_H-M C2/c
_cod_database_code 7024671

loop_
_symmetry_equiv_pos_as_xyz
'x, y, z'
'-x, y, -z+1/2'
'x+1/2, y+1/2, z'
'-x+1/2, y+1/2, -z+1/2'
'-x, -y, -z'
'x, -y, z-1/2'
'-x+1/2, -y+1/2, -z'
'x+1/2, -y+1/2, z-1/2'

loop_
_atom_site_label
_atom_site_type_symbol
_atom_site_fract_x
_atom_site_fract_y
_atom_site_fract_z
_atom_site_U_iso_or_equiv
_atom_site_adp_type
_atom_site_occupancy
_atom_site_symmetry_multiplicity
_atom_site_calc_flag
_atom_site_refinement_flags
_atom_site_disorder_assembly
_atom_site_disorder_group
Fe1 Fe 0.427119(14) 0.21749(2) 0.16142(2) 0.04141(13) Uani 1 1 d . . .
S1 S 0.54162(3) 0.27085(4) 0.14859(4) 0.04481(16) Uani 1 1 d . . .
S2 S 0.45570(3) 0.05920(4) 0.19537(5) 0.05469(17) Uani 1 1 d . . .
C1 C 0.3857(8) 0.3271(18) 0.038(3) 0.067(5) Uani 0.511(13) 1 d PD A 1
C2 C 0.3830(10) 0.228(3) -0.0106(13) 0.067(5) Uani 0.511(13) 1 d PD A 1
C3 C 0.3390(10) 0.1672(10) 0.057(2) 0.055(3) Uani 0.511(13) 1 d PD A 1
C4 C 0.3168(7) 0.228(2) 0.1501(12) 0.063(4) Uani 0.511(13) 1 d PD A 1
C5 C 0.3453(13) 0.3259(15) 0.137(2) 0.062(5) Uani 0.511(13) 1 d PD A 1
C6 C 0.4241(5) 0.4186(11) -0.0105(17) 0.243(14) Uani 0.511(13) 1 d PD A 1
H6A H 0.3933 0.4555 -0.0662 0.364 Uiso 0.511(13) 1 calc PR A 1
H6B H 0.4647 0.3947 -0.0498 0.364 Uiso 0.511(13) 1 calc PR A 1
H6C H 0.4388 0.4641 0.0537 0.364 Uiso 0.511(13) 1 calc PR A 1
C7 C 0.4166(6) 0.1930(16) -0.1222(7) 0.251(15) Uani 0.511(13) 1 d PD A 1
H7A H 0.3851 0.2064 -0.1898 0.377 Uiso 0.511(13) 1 calc PR A 1
H7B H 0.4264 0.1198 -0.1172 0.377 Uiso 0.511(13) 1 calc PR A 1
H7C H 0.4599 0.2304 -0.1306 0.377 Uiso 0.511(13) 1 calc PR A 1
C8 C 0.3173(7) 0.0581(7) 0.0296(14) 0.169(8) Uani 0.511(13) 1 d PD A 1
H8A H 0.2750 0.0584 -0.0211 0.253 Uiso 0.511(13) 1 calc PR A 1
H8B H 0.3086 0.0221 0.1021 0.253 Uiso 0.511(13) 1 calc PR A 1
H8C H 0.3542 0.0234 -0.0100 0.253 Uiso 0.511(13) 1 calc PR A 1
C9 C 0.2670(4) 0.1926(15) 0.2411(10) 0.205(11) Uani 0.511(13) 1 d PD A 1
H9A H 0.2194 0.2058 0.2123 0.308 Uiso 0.511(13) 1 calc PR A 1
H9B H 0.2767 0.2301 0.3138 0.308 Uiso 0.511(13) 1 calc PR A 1
H9C H 0.2731 0.1194 0.2553 0.308 Uiso 0.511(13) 1 calc PR A 1
C10 C 0.3306(9) 0.4174(10) 0.2157(12) 0.240(14) Uani 0.511(13) 1 d PD A 1
H10A H 0.2895 0.4536 0.1846 0.361 Uiso 0.511(13) 1 calc PR A 1
H10B H 0.3703 0.4638 0.2183 0.361 Uiso 0.511(13) 1 calc PR A 1
H10C H 0.3228 0.3931 0.2945 0.361 Uiso 0.511(13) 1 calc PR A 1
C1' C 0.3955(8) 0.293(3) -0.0033(14) 0.059(4) Uani 0.489(13) 1 d PD A 2
C2' C 0.3628(14) 0.1939(19) 0.004(2) 0.065(6) Uani 0.489(13) 1 d PD A 2
C3' C 0.3208(7) 0.1955(19) 0.106(3) 0.062(5) Uani 0.489(13) 1 d PD A 2
C4' C 0.3246(9) 0.294(3) 0.1630(14) 0.068(4) Uani 0.489(13) 1 d PD A 2
C5' C 0.3720(11) 0.3515(8) 0.0944(19) 0.046(3) Uani 0.489(13) 1 d PD A 2
C6' C 0.4374(6) 0.3315(14) -0.0973(9) 0.175(9) Uani 0.489(13) 1 d PD A 2
H6'A H 0.4070 0.3606 -0.1594 0.262 Uiso 0.489(13) 1 calc PR A 2
H6'B H 0.4639 0.2751 -0.1286 0.262 Uiso 0.489(13) 1 calc PR A 2
H6'C H 0.4692 0.3841 -0.0664 0.262 Uiso 0.489(13) 1 calc PR A 2
C7' C 0.3681(9) 0.1087(11) -0.0804(14) 0.268(17) Uani 0.489(13) 1 d PD A 2
H7'A H 0.3327 0.1169 -0.1436 0.402 Uiso 0.489(13) 1 calc PR A 2
H7'B H 0.3612 0.0437 -0.0406 0.402 Uiso 0.489(13) 1 calc PR A 2
H7'C H 0.4140 0.1095 -0.1124 0.402 Uiso 0.489(13) 1 calc PR A 2
C8' C 0.2757(6) 0.1096(12) 0.1476(17) 0.248(15) Uani 0.489(13) 1 d PD A 2
H8'A H 0.2292 0.1156 0.1105 0.372 Uiso 0.489(13) 1 calc PR A 2
H8'B H 0.2730 0.1140 0.2323 0.372 Uiso 0.489(13) 1 calc PR A 2
H8'C H 0.2958 0.0439 0.1270 0.372 Uiso 0.489(13) 1 calc PR A 2
C9' C 0.2910(7) 0.3301(15) 0.2670(9) 0.211(11) Uani 0.489(13) 1 d PD A 2
H9'A H 0.2464 0.3613 0.2438 0.316 Uiso 0.489(13) 1 calc PR A 2
H9'B H 0.3206 0.3806 0.3079 0.316 Uiso 0.489(13) 1 calc PR A 2
H9'C H 0.2834 0.2723 0.3189 0.316 Uiso 0.489(13) 1 calc PR A 2
C10' C 0.3902(7) 0.4661(6) 0.1161(13) 0.149(7) Uani 0.489(13) 1 d PD A 2
H10D H 0.3559 0.5090 0.0741 0.224 Uiso 0.489(13) 1 calc PR A 2
H10E H 0.4361 0.4804 0.0881 0.224 Uiso 0.489(13) 1 calc PR A 2
H10F H 0.3900 0.4807 0.1996 0.224 Uiso 0.489(13) 1 calc PR A 2
C11 C 0.6249(3) 0.2418(3) -0.0452(3) 0.1254(15) Uani 1 1 d . A .
H11A H 0.6458 0.1926 -0.0970 0.188 Uiso 1 1 calc R . .
H11B H 0.6614 0.2822 -0.0051 0.188 Uiso 1 1 calc R . .
H11C H 0.5939 0.2870 -0.0910 0.188 Uiso 1 1 calc R . .
C12 C 0.58495(15) 0.1861(2) 0.0426(2) 0.0706(7) Uani 1 1 d . . .
H12A H 0.6167 0.1394 0.0869 0.085 Uiso 1 1 calc R A .
H12B H 0.5492 0.1440 0.0010 0.085 Uiso 1 1 calc R . .

loop_
_atom_site_aniso_label
_atom_site_aniso_U_11
_atom_site_aniso_U_22
_atom_site_aniso_U_33
_atom_site_aniso_U_23
_atom_site_aniso_U_13
_atom_site_aniso_U_12
Fe1 0.0367(2) 0.0455(2) 0.0418(2) 0.00017(11) 0.00022(13) 0.00006(11)
S1 0.0396(3) 0.0533(3) 0.0422(3) 0.0028(2) 0.0072(2) 0.0011(2)
S2 0.0567(3) 0.0442(3) 0.0616(3) -0.0019(2) -0.0113(2) -0.0031(2)
C1 0.042(7) 0.081(11) 0.079(14) 0.038(9) -0.001(8) 0.000(7)
C2 0.053(8) 0.099(17) 0.048(4) 0.003(9) -0.011(5) 0.005(7)
C3 0.046(6) 0.054(5) 0.064(8) -0.006(5) -0.013(5) 0.002(4)
C4 0.046(4) 0.088(11) 0.054(6) -0.007(6) -0.003(4) 0.014(7)
C5 0.042(10) 0.074(9) 0.070(12) -0.021(9) -0.010(7) 0.023(6)
C6 0.103(9) 0.218(17) 0.39(3) 0.26(2) -0.118(14) -0.094(11)
C7 0.145(12) 0.56(4) 0.045(4) -0.072(11) -0.028(5) 0.169(19)
C8 0.148(12) 0.085(5) 0.257(18) -0.015(8) -0.141(12) -0.018(6)
C9 0.041(4) 0.43(3) 0.146(10) 0.132(15) 0.027(6) 0.031(10)
C10 0.32(2) 0.181(13) 0.205(15) -0.147(12) -0.179(16) 0.204(16)
C1' 0.041(5) 0.097(12) 0.040(5) 0.007(6) 0.001(4) 0.011(7)
C2' 0.062(13) 0.058(8) 0.071(14) -0.022(7) -0.030(10) 0.012(6)
C3' 0.036(7) 0.061(9) 0.087(14) 0.019(7) -0.016(8) -0.013(7)
C4' 0.031(6) 0.119(13) 0.055(5) 0.012(8) 0.010(4) 0.016(7)
C5' 0.037(7) 0.047(3) 0.054(8) 0.006(4) 0.001(5) 0.005(3)
C6' 0.088(6) 0.36(3) 0.078(7) 0.108(10) 0.013(5) 0.020(12)
C7' 0.30(2) 0.211(16) 0.27(2) -0.203(16) -0.23(2) 0.194(17)
C8' 0.093(9) 0.226(18) 0.41(3) 0.25(2) -0.131(14) -0.116(11)
C9' 0.139(11) 0.40(3) 0.095(6) 0.032(12) 0.039(7) 0.194(16)
C10' 0.173(12) 0.054(4) 0.208(14) 0.004(6) -0.105(11) -0.004(5)
C11 0.145(4) 0.149(3) 0.089(2) -0.004(2) 0.073(3) 0.004(3)
C12 0.0703(16) 0.0861(18) 0.0575(14) -0.0106(12) 0.0230(12) 0.0138(14)

loop_
_atom_type_symbol
_atom_type_description
_atom_type_scat_dispersion_real
_atom_type_scat_dispersion_imag
_atom_type_scat_source
C C 0.0033 0.0016 'International Tables Vol C Tables 4.2.6.8 and 6.1.1.4'
H H 0.0000 0.0000 'International Tables Vol C Tables 4.2.6.8 and 6.1.1.4'
S S 0.1246 0.1234 'International Tables Vol C Tables 4.2.6.8 and 6.1.1.4'
Fe Fe 0.3463 0.8444 'International Tables Vol C Tables 4.2.6.8 and 6.1.1.4'

loop_
_geom_angle_atom_site_label_1
_geom_angle_atom_site_label_2
_geom_angle_atom_site_label_3
_geom_angle
_geom_angle_site_symmetry_1
_geom_angle_site_symmetry_3
C2 Fe1 C5 64.6(5) . .
C2 Fe1 C4 65.5(6) . .
C5 Fe1 C4 38.6(4) . .
C2 Fe1 C3 39.2(3) . .
C5 Fe1 C3 64.2(4) . .
C4 Fe1 C3 38.6(3) . .
C2 Fe1 C3' 52.8(5) . .
C5 Fe1 C3' 49.9(4) . .
C4 Fe1 C3' 18.0(5) . .
C3 Fe1 C3' 20.7(5) . .
C2 Fe1 C1 38.6(4) . .
C5 Fe1 C1 38.6(3) . .
C4 Fe1 C1 65.2(5) . .
C3 Fe1 C1 64.9(5) . .
C3' Fe1 C1 64.7(4) . .
C2 Fe1 C2' 16.7(4) . .
C5 Fe1 C2' 66.0(5) . .
C4 Fe1 C2' 55.1(5) . .
C3 Fe1 C2' 23.0(5) . .
C3' Fe1 C2' 39.5(3) . .
C1 Fe1 C2' 50.5(5) . .
C2 Fe1 C5' 56.6(5) . .
C5 Fe1 C5' 21.4(4) . .
C4 Fe1 C5' 57.2(5) . .
C3 Fe1 C5' 71.8(5) . .
C3' Fe1 C5' 63.7(4) . .
C1 Fe1 C5' 20.9(5) . .
C2' Fe1 C5' 64.5(5) . .
C2 Fe1 S2 108.5(9) . .
C5 Fe1 S2 146.9(9) . .
C4 Fe1 S2 108.3(8) . .
C3 Fe1 S2 89.7(4) . .
C3' Fe1 S2 99.0(6) . .
C1 Fe1 S2 147.0(10) . .
C2' Fe1 S2 98.3(6) . .
C5' Fe1 S2 161.5(3) . .
C2 Fe1 C1' 23.8(4) . .
C5 Fe1 C1' 54.0(5) . .
C4 Fe1 C1' 71.7(6) . .
C3 Fe1 C1' 58.5(5) . .
C3' Fe1 C1' 65.3(5) . .
C1 Fe1 C1' 17.9(5) . .
C2' Fe1 C1' 38.9(4) . .
C5' Fe1 C1' 38.7(3) . .
S2 Fe1 C1' 130.0(8) . .
C2 Fe1 C4' 70.2(6) . .
C5 Fe1 C4' 17.3(4) . .
C4 Fe1 C4' 23.6(4) . .
C3 Fe1 C4' 57.1(6) . .
C3' Fe1 C4' 38.7(4) . .
C1 Fe1 C4' 53.2(5) . .
C2' Fe1 C4' 66.2(6) . .
C5' Fe1 C4' 38.4(3) . .
S2 Fe1 C4' 130.4(10) . .
C1' Fe1 C4' 66.0(6) . .
C2 Fe1 S1 105.1(7) . .
C5 Fe1 S1 119.5(9) . .
C4 Fe1 S1 157.8(8) . .
C3 Fe1 S1 142.1(8) . .
C3' Fe1 S1 157.1(6) . .
C1 Fe1 S1 94.6(3) . .
C2' Fe1 S1 119.8(10) . .
C5' Fe1 S1 100.7(6) . .
S2 Fe1 S1 93.63(2) . .
C1' Fe1 S1 91.9(5) . .
C4' Fe1 S1 135.6(10) . .
C12 S1 Fe1 108.73(10) . .
C12 S1 Fe1 108.95(9) . 2_655
Fe1 S1 Fe1 92.99(2) . 2_655
S2 S2 Fe1 107.654(16) 2_655 .
C2 C1 C5 107.1(9) . .
C2 C1 C6 126(3) . .
C5 C1 C6 127(3) . .
C2 C1 Fe1 69.5(7) . .
C5 C1 Fe1 70.3(5) . .
C6 C1 Fe1 126.3(6) . .
C1 C2 C3 108.1(13) . .
C1 C2 C7 126(3) . .
C3 C2 C7 125(3) . .
C1 C2 Fe1 71.9(7) . .
C3 C2 Fe1 71.2(8) . .
C7 C2 Fe1 126.2(10) . .
C4 C3 C2 108.2(15) . .
C4 C3 C8 126(3) . .
C2 C3 C8 125(3) . .
C4 C3 Fe1 70.7(8) . .
C2 C3 Fe1 69.6(8) . .
C8 C3 Fe1 127.7(8) . .
C3 C4 C5 107.0(11) . .
C3 C4 C9 125(3) . .
C5 C4 C9 128(3) . .
C3 C4 Fe1 70.7(8) . .
C5 C4 Fe1 70.7(6) . .
C9 C4 Fe1 127.2(9) . .
C4 C5 C1 109.4(7) . .
C4 C5 C10 124(3) . .
C1 C5 C10 126(3) . .
C4 C5 Fe1 70.7(6) . .
C1 C5 Fe1 71.1(5) . .
C10 C5 Fe1 126.7(6) . .
C1 C6 H6A 109.5 . .
C1 C6 H6B 109.5 . .
H6A C6 H6B 109.5 . .
C1 C6 H6C 109.5 . .
H6A C6 H6C 109.5 . .
H6B C6 H6C 109.5 . .
C2 C7 H7A 109.5 . .
C2 C7 H7B 109.5 . .
H7A C7 H7B 109.5 . .
C2 C7 H7C 109.5 . .
H7A C7 H7C 109.5 . .
H7B C7 H7C 109.5 . .
C3 C8 H8A 109.5 . .
C3 C8 H8B 109.5 . .
H8A C8 H8B 109.5 . .
C3 C8 H8C 109.5 . .
H8A C8 H8C 109.5 . .
H8B C8 H8C 109.5 . .
C4 C9 H9A 109.5 . .
C4 C9 H9B 109.5 . .
H9A C9 H9B 109.5 . .
C4 C9 H9C 109.5 . .
H9A C9 H9C 109.5 . .
H9B C9 H9C 109.5 . .
C5 C10 H10A 109.5 . .
C5 C10 H10B 109.5 . .
H10A C10 H10B 109.5 . .
C5 C10 H10C 109.5 . .
H10A C10 H10C 109.5 . .
H10B C10 H10C 109.5 . .
C5' C1' C2' 105.8(14) . .
C5' C1' C6' 127(3) . .
C2' C1' C6' 127(3) . .
C5' C1' Fe1 69.9(9) . .
C2' C1' Fe1 69.3(9) . .
C6' C1' Fe1 130.2(10) . .
C1' C2' C3' 107.3(11) . .
C1' C2' C7' 126(3) . .
C3' C2' C7' 126(3) . .
C1' C2' Fe1 71.8(9) . .
C3' C2' Fe1 69.6(7) . .
C7' C2' Fe1 126.6(10) . .
C4' C3' C2' 111.0(8) . .
C4' C3' C8' 122(3) . .
C2' C3' C8' 127(4) . .
C4' C3' Fe1 73.7(8) . .
C2' C3' Fe1 70.9(7) . .
C8' C3' Fe1 124.3(7) . .
C5' C4' C3' 103.5(11) . .
C5' C4' C9' 127(3) . .
C3' C4' C9' 130(3) . .
C5' C4' Fe1 68.9(9) . .
C3' C4' Fe1 67.5(8) . .
C9' C4' Fe1 125.8(11) . .
C1' C5' C4' 112.4(15) . .
C1' C5' C10' 124(3) . .
C4' C5' C10' 124(3) . .
C1' C5' Fe1 71.4(10) . .
C4' C5' Fe1 72.7(10) . .
C10' C5' Fe1 128.2(8) . .
C1' C6' H6'A 109.5 . .
C1' C6' H6'B 109.5 . .
H6'A C6' H6'B 109.5 . .
C1' C6' H6'C 109.5 . .
H6'A C6' H6'C 109.5 . .
H6'B C6' H6'C 109.5 . .
C2' C7' H7'A 109.5 . .
C2' C7' H7'B 109.5 . .
H7'A C7' H7'B 109.5 . .
C2' C7' H7'C 109.5 . .
H7'A C7' H7'C 109.5 . .
H7'B C7' H7'C 109.5 . .
C3' C8' H8'A 109.5 . .
C3' C8' H8'B 109.5 . .
H8'A C8' H8'B 109.5 . .
C3' C8' H8'C 109.5 . .
H8'A C8' H8'C 109.5 . .
H8'B C8' H8'C 109.5 . .
C4' C9' H9'A 109.5 . .
C4' C9' H9'B 109.5 . .
H9'A C9' H9'B 109.5 . .
C4' C9' H9'C 109.5 . .
H9'A C9' H9'C 109.5 . .
H9'B C9' H9'C 109.5 . .
C5' C10' H10D 109.5 . .
C5' C10' H10E 109.5 . .
H10D C10' H10E 109.5 . .
C5' C10' H10F 109.5 . .
H10D C10' H10F 109.5 . .
H10E C10' H10F 109.5 . .
C12 C11 H11A 109.5 . .
C12 C11 H11B 109.5 . .
H11A C11 H11B 109.5 . .
C12 C11 H11C 109.5 . .
H11A C11 H11C 109.5 . .
H11B C11 H11C 109.5 . .
C11 C12 S1 114.4(2) . .
C11 C12 H12A 108.7 . .
S1 C12 H12A 108.7 . .
C11 C12 H12B 108.7 . .
S1 C12 H12B 108.7 . .
H12A C12 H12B 107.6 . .

loop_
_geom_bond_atom_site_label_1
_geom_bond_atom_site_label_2
_geom_bond_distance
_geom_bond_site_symmetry_2
Fe1 C2 2.075(15) .
Fe1 C5 2.095(9) .
Fe1 C4 2.096(13) .
Fe1 C3 2.096(11) .
Fe1 C3' 2.102(9) .
Fe1 C1 2.106(10) .
Fe1 C2' 2.120(15) .
Fe1 C5' 2.134(10) .
Fe1 S2 2.1351(6) .
Fe1 C1' 2.153(18) .
Fe1 C4' 2.183(18) .
Fe1 S1 2.2916(6) .
S1 C12 1.841(2) .
S1 Fe1 2.2959(6) 2_655
S2 S2 2.0324(11) 2_655
C1 C2 1.384(13) .
C1 C5 1.387(10) .
C1 C6 1.499(12) .
C2 C3 1.400(13) .
C2 C7 1.508(17) .
C3 C4 1.386(11) .
C3 C8 1.491(15) .
C4 C5 1.386(14) .
C4 C9 1.498(17) .
C5 C10 1.510(12) .
C6 H6A 0.9600 .
C6 H6B 0.9600 .
C6 H6C 0.9600 .
C7 H7A 0.9600 .
C7 H7B 0.9600 .
C7 H7C 0.9600 .
C8 H8A 0.9600 .
C8 H8B 0.9600 .
C8 H8C 0.9600 .
C9 H9A 0.9600 .
C9 H9B 0.9600 .
C9 H9C 0.9600 .
C10 H10A 0.9600 .
C10 H10B 0.9600 .
C10 H10C 0.9600 .
C1' C5' 1.420(10) .
C1' C2' 1.425(14) .
C1' C6' 1.444(19) .
C2' C3' 1.427(12) .
C2' C7' 1.458(15) .
C3' C4' 1.423(14) .
C3' C8' 1.489(11) .
C4' C5' 1.422(9) .
C4' C9' 1.439(19) .
C5' C10' 1.529(13) .
C6' H6'A 0.9600 .
C6' H6'B 0.9600 .
C6' H6'C 0.9600 .
C7' H7'A 0.9600 .
C7' H7'B 0.9600 .
C7' H7'C 0.9600 .
C8' H8'A 0.9600 .
C8' H8'B 0.9600 .
C8' H8'C 0.9600 .
C9' H9'A 0.9600 .
C9' H9'B 0.9600 .
C9' H9'C 0.9600 .
C10' H10D 0.9600 .
C10' H10E 0.9600 .
C10' H10F 0.9600 .
C11 C12 1.465(4) .
C11 H11A 0.9600 .
C11 H11B 0.9600 .
C11 H11C 0.9600 .
C12 H12A 0.9700 .
C12 H12B 0.9700 .
